data_7209136
loop_
_publ_author_name
'Lago, Ana Bel\'en'
'Carballo, Rosa'
'Rodr\'iguez-Hermida, Sabina'
'V\'azquez-L\'opez, Ezequiel M.'

_publ_section_title
;
 Control over the preparation of two pH-dependent Cu(ii) supramolecular
 isomers based on 1,3,5-benzenetricarboxylic acid and the
 bis(4-pyridylthio)methane ligand
;
_journal_issue 8
_journal_name_full CrystEngComm
_journal_page_first 1563
_journal_paper_doi 10.1039/c2ce26652k
_journal_volume 15
_journal_year 2013
_chemical_formula_sum 'C31 H26 Cu N4 O7 S4'
_chemical_formula_weight 758.34
_chemical_name_systematic
;
?
;
_space_group_IT_number 15
_symmetry_cell_setting monoclinic
_symmetry_space_group_name_Hall '-C 2yc'
_symmetry_space_group_name_H-M 'C 1 2/c 1'
_atom_sites_solution_hydrogens geom
_atom_sites_solution_primary direct
_atom_sites_solution_secondary difmap
_audit_creation_method SHELXL-97
_cell_angle_alpha 90.00
_cell_angle_beta 126.0310(10)
_cell_angle_gamma 90.00
_cell_formula_units_Z 8
_cell_length_a 27.191(2)
_cell_length_b 18.5355(14)
_cell_length_c 16.3259(12)
_cell_measurement_temperature 223(2)
_cell_volume 6654.2(9)
_computing_structure_refinement 'SHELXL-97 (Sheldrick, 1997)'
_computing_structure_solution 'SHELXS-97 (Sheldrick, 1990)'
_diffrn_ambient_temperature 223(2)
_diffrn_measured_fraction_theta_full 0.995
_diffrn_measured_fraction_theta_max 0.995
_diffrn_measurement_method '\f and \w scans'
_diffrn_radiation_monochromator graphite
_diffrn_radiation_source 'fine-focus sealed tube'
_diffrn_radiation_type MoK\a
_diffrn_radiation_wavelength 0.71073
_diffrn_reflns_av_R_equivalents 0.0295
_diffrn_reflns_av_sigmaI/netI 0.0272
_diffrn_reflns_limit_h_max 35
_diffrn_reflns_limit_h_min -35
_diffrn_reflns_limit_k_max 23
_diffrn_reflns_limit_k_min -24
_diffrn_reflns_limit_l_max 21
_diffrn_reflns_limit_l_min -21
_diffrn_reflns_number 31135
_diffrn_reflns_theta_full 28.00
_diffrn_reflns_theta_max 28.00
_diffrn_reflns_theta_min 1.44
_exptl_absorpt_coefficient_mu 0.960
_exptl_absorpt_correction_T_max 0.9101
_exptl_absorpt_correction_T_min 0.7117
_exptl_absorpt_correction_type multi-scan
_exptl_crystal_colour blue
_exptl_crystal_density_diffrn 1.514
_exptl_crystal_density_method 'not measured'
_exptl_crystal_description prism
_exptl_crystal_F_000 3112
_exptl_crystal_size_max 0.38
_exptl_crystal_size_mid 0.19
_exptl_crystal_size_min 0.10
_refine_diff_density_max 0.520
_refine_diff_density_min -0.623
_refine_diff_density_rms 0.062
_refine_ls_extinction_method none
_refine_ls_goodness_of_fit_ref 1.071
_refine_ls_hydrogen_treatment mixed
_refine_ls_matrix_type full
_refine_ls_number_parameters 437
_refine_ls_number_reflns 7985
_refine_ls_number_restraints 0
_refine_ls_restrained_S_all 1.071
_refine_ls_R_factor_all 0.0517
_refine_ls_R_factor_gt 0.0324
_refine_ls_shift/su_max 0.001
_refine_ls_shift/su_mean 0.000
_refine_ls_structure_factor_coef Fsqd
_refine_ls_weighting_details 'calc w=1/[\s^2^(Fo^2^)+(0.0318P)^2^+10.0365P] where P=(Fo^2^+2Fc^2^)/3'
_refine_ls_weighting_scheme calc
_refine_ls_wR_factor_gt 0.0747
_refine_ls_wR_factor_ref 0.0870
_reflns_number_gt 6208
_reflns_number_total 7985
_reflns_threshold_expression >2sigma(I)
_cod_data_source_file c2ce26652k.txt
_cod_data_source_block 2
_cod_depositor_comments
;
The following automatic conversions were performed:

'_symmetry_cell_setting' value 'Monoclinic' changed to 'monoclinic'
according to /home/saulius/struct/CIF-dictionaries/cif_core.dic
dictionary named 'cif_core.dic' version 2.4.2 from 2011-04-26.

Automatic conversion script
Id: cif_fix_values 1891 2012-01-12 08:04:46Z andrius 
;
_cod_original_sg_symbol_H-M c2/c
_cod_database_code 7209136

loop_
_symmetry_equiv_pos_as_xyz
'x, y, z'
'-x, y, -z+1/2'
'x+1/2, y+1/2, z'
'-x+1/2, y+1/2, -z+1/2'
'-x, -y, -z'
'x, -y, z-1/2'
'-x+1/2, -y+1/2, -z'
'x+1/2, -y+1/2, z-1/2'

loop_
_atom_site_label
_atom_site_type_symbol
_atom_site_fract_x
_atom_site_fract_y
_atom_site_fract_z
_atom_site_U_iso_or_equiv
_atom_site_adp_type
_atom_site_occupancy
_atom_site_symmetry_multiplicity
_atom_site_calc_flag
_atom_site_refinement_flags
Cu Cu 0.279303(11) 0.984938(12) 0.814907(17) 0.02133(7) Uani 1 1 d .
S11 S -0.00635(3) 1.02289(4) 0.65065(4) 0.04788(17) Uani 1 1 d .
S21 S 0.53539(3) 1.05311(6) 0.86551(7) 0.0771(3) Uani 1 1 d .
N1 N 0.31171(7) 0.91533(9) 0.95368(12) 0.0261(4) Uani 1 1 d .
C1 C 0.31477(9) 0.94310(11) 1.03243(14) 0.0273(4) Uani 1 1 d .
H1 H 0.3136 0.9935 1.0371 0.033 Uiso 1 1 calc R
C2 C 0.31957(9) 0.90174(11) 1.10678(15) 0.0293(4) Uani 1 1 d .
H2 H 0.3208 0.9237 1.1598 0.035 Uiso 1 1 calc R
C3 C 0.32259(9) 0.82687(11) 1.10263(14) 0.0271(4) Uani 1 1 d .
C4 C 0.32252(10) 0.79760(11) 1.02413(15) 0.0312(5) Uani 1 1 d .
H4 H 0.3265 0.7476 1.0201 0.037 Uiso 1 1 calc R
C5 C 0.31648(10) 0.84373(11) 0.95204(15) 0.0300(4) Uani 1 1 d .
H5 H 0.3157 0.8234 0.8985 0.036 Uiso 1 1 calc R
N12 N 0.18992(8) 0.98704(9) 0.76545(12) 0.0246(3) Uani 1 1 d .
C13 C 0.17627(10) 1.00140(11) 0.83054(15) 0.0280(4) Uani 1 1 d .
H13 H 0.2084 1.0049 0.8998 0.034 Uiso 1 1 calc R
C14 C 0.11814(10) 1.01130(12) 0.80175(16) 0.0300(4) Uani 1 1 d .
H14 H 0.1110 1.0201 0.8506 0.036 Uiso 1 1 calc R
C15 C 0.06997(10) 1.00814(13) 0.69971(16) 0.0326(5) Uani 1 1 d .
C16 C 0.08367(10) 0.99209(14) 0.63225(17) 0.0399(6) Uani 1 1 d .
H16 H 0.0523 0.9880 0.5627 0.048 Uiso 1 1 calc R
C17 C 0.14313(10) 0.98214(13) 0.66742(16) 0.0329(5) Uani 1 1 d .
H17 H 0.1514 0.9714 0.6204 0.040 Uiso 1 1 calc R
C18 C 0.0000 1.07412(18) 0.7500 0.0378(7) Uani 1 2 d S
H18A H -0.0358 1.1054 0.7194 0.045 Uiso 0.50 1 calc PR
H18B H 0.0358 1.1054 0.7806 0.045 Uiso 0.50 1 calc PR
N21 N 0.36307(8) 1.00126(9) 0.84100(13) 0.0266(4) Uani 1 1 d .
C23 C 0.46909(10) 1.03109(16) 0.85751(18) 0.0441(6) Uani 1 1 d .
C24 C 0.43801(12) 0.96754(16) 0.8153(2) 0.0515(7) Uani 1 1 d .
H24 H 0.4523 0.9331 0.7917 0.062 Uiso 1 1 calc R
C22 C 0.44775(11) 1.07806(14) 0.8951(2) 0.0445(6) Uani 1 1 d .
H22 H 0.4687 1.1212 0.9267 0.053 Uiso 1 1 calc R
C21 C 0.39546(10) 1.06144(13) 0.88607(18) 0.0378(5) Uani 1 1 d .
H21 H 0.3817 1.0939 0.9128 0.045 Uiso 1 1 calc R
C25 C 0.38552(11) 0.95498(13) 0.80804(19) 0.0403(6) Uani 1 1 d .
H25 H 0.3645 0.9116 0.7784 0.048 Uiso 1 1 calc R
C26 C 0.5000 1.1045(2) 0.7500 0.0844(18) Uani 1 2 d S
H26A H 0.4691 1.1358 0.7443 0.101 Uiso 0.50 1 calc PR
H26B H 0.5309 1.1358 0.7557 0.101 Uiso 0.50 1 calc PR
O3 O 0.29013(6) 1.07289(7) 0.88670(10) 0.0261(3) Uani 1 1 d .
O4 O 0.23175(9) 1.13454(8) 0.74194(11) 0.0444(4) Uani 1 1 d .
O5 O 0.39784(9) 1.31039(9) 1.22137(12) 0.0475(5) Uani 1 1 d .
H59 H 0.4254(16) 1.3032(19) 1.297(3) 0.093(12) Uiso 1 1 d .
O6 O 0.39019(10) 1.19129(10) 1.21742(13) 0.0621(6) Uani 1 1 d .
C31 C 0.27958(9) 1.32757(10) 0.90973(14) 0.0220(4) Uani 1 1 d .
C32 C 0.26286(9) 1.26499(10) 0.85214(14) 0.0224(4) Uani 1 1 d .
H32 H 0.2382 1.2682 0.7811 0.027 Uiso 1 1 calc R
C33 C 0.28221(9) 1.19787(10) 0.89836(14) 0.0228(4) Uani 1 1 d .
C34 C 0.31888(9) 1.19320(10) 1.00332(15) 0.0255(4) Uani 1 1 d .
H34 H 0.3320 1.1479 1.0349 0.031 Uiso 1 1 calc R
C35 C 0.33626(9) 1.25554(10) 1.06189(14) 0.0246(4) Uani 1 1 d .
C36 C 0.31598(9) 1.32265(10) 1.01481(14) 0.0245(4) Uani 1 1 d .
H36 H 0.3269 1.3647 1.0542 0.029 Uiso 1 1 calc R
C311 C 0.23954(9) 0.90059(10) 0.63980(14) 0.0243(4) Uani 1 1 d .
C351 C 0.37726(10) 1.24845(12) 1.17471(15) 0.0323(5) Uani 1 1 d .
O1W O 0.17685(10) 0.89481(14) 0.03284(16) 0.0501(5) Uani 1 1 d .
H1W H 0.1915(16) 0.8824(19) 0.088(3) 0.071(12) Uiso 1 1 d .
H2W H 0.1880(17) 0.933(2) 0.038(3) 0.080(14) Uiso 1 1 d .
C331 C 0.26524(9) 1.13081(10) 0.83509(15) 0.0258(4) Uani 1 1 d .
O1 O 0.26279(6) 0.89951(7) 0.73466(10) 0.0271(3) Uani 1 1 d .
O2 O 0.23086(8) 0.95524(8) 0.58948(11) 0.0348(4) Uani 1 1 d .
S2 S 0.42610(3) 0.68068(4) 1.24169(4) 0.04614(16) Uani 1 1 d .
S1 S 0.32156(3) 0.77808(3) 1.19379(4) 0.03677(14) Uani 1 1 d .
C6 C 0.34700(11) 0.68940(12) 1.18985(16) 0.0390(5) Uani 1 1 d .
H6A H 0.3381 0.6563 1.2264 0.047 Uiso 1 1 calc R
H6B H 0.3229 0.6735 1.1191 0.047 Uiso 1 1 calc R
C7 C 0.46383(11) 0.68802(13) 1.37269(16) 0.0368(5) Uani 1 1 d .
C8 C 0.43717(12) 0.70505(14) 1.42108(17) 0.0422(6) Uani 1 1 d .
H8 H 0.3952 0.7143 1.3835 0.051 Uiso 1 1 calc R
C9 C 0.47350(13) 0.70814(15) 1.52564(18) 0.0472(6) Uani 1 1 d .
H9 H 0.4551 0.7198 1.5579 0.057 Uiso 1 1 calc R
C10 C 0.55831(13) 0.67824(17) 1.53651(19) 0.0528(7) Uani 1 1 d .
H10 H 0.6003 0.6687 1.5763 0.063 Uiso 1 1 calc R
C11 C 0.52601(12) 0.67368(16) 1.43307(19) 0.0497(7) Uani 1 1 d .
H11 H 0.5457 0.6610 1.4033 0.060 Uiso 1 1 calc R
N9 N 0.53302(10) 0.69551(12) 1.58319(14) 0.0465(5) Uani 1 1 d .

loop_
_atom_site_aniso_label
_atom_site_aniso_U_11
_atom_site_aniso_U_22
_atom_site_aniso_U_33
_atom_site_aniso_U_23
_atom_site_aniso_U_13
_atom_site_aniso_U_12
Cu 0.02715(13) 0.01631(11) 0.01992(12) -0.00247(9) 0.01350(10) -0.00127(9)
S11 0.0259(3) 0.0870(5) 0.0279(3) 0.0014(3) 0.0142(2) 0.0051(3)
S21 0.0353(4) 0.1282(8) 0.0753(6) -0.0392(6) 0.0368(4) -0.0239(4)
N1 0.0269(9) 0.0245(8) 0.0216(8) 0.0018(6) 0.0112(7) 0.0014(7)
C1 0.0298(10) 0.0229(10) 0.0221(9) -0.0005(7) 0.0114(8) 0.0020(8)
C2 0.0332(11) 0.0304(11) 0.0198(9) -0.0018(8) 0.0130(9) 0.0012(9)
C3 0.0267(10) 0.0284(10) 0.0187(9) 0.0041(7) 0.0092(8) 0.0020(8)
C4 0.0409(12) 0.0223(10) 0.0255(10) 0.0028(8) 0.0168(9) 0.0056(9)
C5 0.0380(12) 0.0269(10) 0.0231(10) 0.0012(8) 0.0168(9) 0.0046(9)
N12 0.0273(8) 0.0211(8) 0.0235(8) -0.0010(6) 0.0139(7) -0.0015(7)
C13 0.0279(10) 0.0295(11) 0.0227(10) -0.0014(8) 0.0127(9) -0.0004(8)
C14 0.0313(11) 0.0347(11) 0.0253(10) -0.0010(8) 0.0174(9) -0.0003(9)
C15 0.0268(11) 0.0415(12) 0.0278(11) 0.0023(9) 0.0151(9) 0.0002(9)
C16 0.0288(11) 0.0664(17) 0.0204(10) -0.0001(10) 0.0121(9) 0.0009(11)
C17 0.0324(11) 0.0442(13) 0.0236(10) 0.0001(9) 0.0172(9) 0.0013(10)
C18 0.0346(17) 0.0351(17) 0.050(2) 0.000 0.0281(16) 0.000
N21 0.0302(9) 0.0262(9) 0.0235(8) -0.0011(6) 0.0160(7) 0.0008(7)
C23 0.0256(11) 0.0681(18) 0.0356(12) -0.0092(12) 0.0162(10) -0.0036(11)
C24 0.0374(13) 0.0629(18) 0.0574(16) -0.0247(14) 0.0297(13) -0.0017(12)
C22 0.0360(13) 0.0455(14) 0.0517(15) -0.0132(12) 0.0256(12) -0.0094(11)
C21 0.0367(12) 0.0356(12) 0.0466(13) -0.0149(10) 0.0276(11) -0.0078(10)
C25 0.0361(12) 0.0355(12) 0.0466(14) -0.0128(10) 0.0228(11) -0.0012(10)
C26 0.092(4) 0.046(2) 0.177(6) 0.000 0.113(4) 0.000
O3 0.0312(7) 0.0177(6) 0.0287(7) -0.0038(5) 0.0171(6) -0.0003(6)
O4 0.0738(12) 0.0279(8) 0.0232(8) -0.0045(6) 0.0239(8) -0.0092(8)
O5 0.0671(12) 0.0314(9) 0.0187(7) -0.0031(6) 0.0113(8) -0.0117(8)
O6 0.0903(15) 0.0326(9) 0.0265(8) 0.0083(7) 0.0139(9) -0.0030(9)
C31 0.0289(10) 0.0171(9) 0.0223(9) 0.0011(7) 0.0163(8) -0.0006(7)
C32 0.0278(10) 0.0212(9) 0.0185(9) 0.0002(7) 0.0138(8) -0.0006(7)
C33 0.0296(10) 0.0178(9) 0.0235(9) -0.0026(7) 0.0170(8) -0.0022(7)
C34 0.0315(10) 0.0174(9) 0.0243(9) 0.0024(7) 0.0147(9) 0.0000(8)
C35 0.0303(10) 0.0219(9) 0.0187(9) 0.0010(7) 0.0128(8) -0.0017(8)
C36 0.0324(10) 0.0195(9) 0.0221(9) -0.0014(7) 0.0163(9) -0.0022(8)
C311 0.0302(10) 0.0198(9) 0.0248(9) -0.0025(7) 0.0173(9) 0.0002(8)
C351 0.0399(12) 0.0283(11) 0.0222(10) 0.0017(8) 0.0147(9) -0.0038(9)
O1W 0.0546(12) 0.0552(13) 0.0346(11) -0.0024(9) 0.0230(9) -0.0064(10)
C331 0.0355(11) 0.0192(9) 0.0283(10) -0.0022(8) 0.0218(9) -0.0033(8)
O1 0.0367(8) 0.0204(7) 0.0215(7) -0.0045(5) 0.0156(6) -0.0021(6)
O2 0.0555(10) 0.0193(7) 0.0334(8) 0.0000(6) 0.0282(8) -0.0024(7)
S2 0.0550(4) 0.0564(4) 0.0222(3) 0.0050(3) 0.0200(3) 0.0144(3)
S1 0.0491(3) 0.0343(3) 0.0282(3) 0.0074(2) 0.0235(3) 0.0030(3)
C6 0.0505(14) 0.0273(11) 0.0255(11) 0.0038(9) 0.0146(10) -0.0034(10)
C7 0.0451(13) 0.0379(12) 0.0221(10) 0.0033(9) 0.0168(10) 0.0035(10)
C8 0.0445(14) 0.0515(15) 0.0256(11) 0.0064(10) 0.0177(11) 0.0086(11)
C9 0.0608(17) 0.0529(16) 0.0287(12) 0.0029(11) 0.0268(12) 0.0082(13)
C10 0.0417(14) 0.0694(19) 0.0321(13) 0.0025(12) 0.0132(12) -0.0008(13)
C11 0.0489(15) 0.0668(18) 0.0354(13) 0.0054(12) 0.0259(12) 0.0065(13)
N9 0.0514(13) 0.0515(13) 0.0225(9) -0.0014(9) 0.0138(9) -0.0023(10)

loop_
_atom_type_symbol
_atom_type_description
_atom_type_scat_dispersion_real
_atom_type_scat_dispersion_imag
_atom_type_scat_source
C C 0.0033 0.0016 'International Tables Vol C Tables 4.2.6.8 and 6.1.1.4'
H H 0.0000 0.0000 'International Tables Vol C Tables 4.2.6.8 and 6.1.1.4'
N N 0.0061 0.0033 'International Tables Vol C Tables 4.2.6.8 and 6.1.1.4'
O O 0.0106 0.0060 'International Tables Vol C Tables 4.2.6.8 and 6.1.1.4'
S S 0.1246 0.1234 'International Tables Vol C Tables 4.2.6.8 and 6.1.1.4'
Cu Cu 0.3201 1.2651 'International Tables Vol C Tables 4.2.6.8 and 6.1.1.4'

loop_
_geom_angle_atom_site_label_1
_geom_angle_atom_site_label_2
_geom_angle_atom_site_label_3
_geom_angle
_geom_angle_site_symmetry_1
_geom_angle_site_symmetry_3
O3 Cu O1 175.80(6) . .
O3 Cu N12 86.87(6) . .
O1 Cu N12 89.98(6) . .
O3 Cu N21 89.73(6) . .
O1 Cu N21 92.74(6) . .
N12 Cu N21 167.09(7) . .
O3 Cu N1 92.45(6) . .
O1 Cu N1 90.56(6) . .
N12 Cu N1 94.43(6) . .
N21 Cu N1 98.16(6) . .
C15 S11 C18 102.16(8) . .
C23 S21 C26 98.63(10) . .
C5 N1 C1 116.66(17) . .
C5 N1 Cu 121.77(13) . .
C1 N1 Cu 120.25(13) . .
N1 C1 C2 123.51(19) . .
C1 C2 C3 119.32(19) . .
C4 C3 C2 117.71(19) . .
C4 C3 S1 126.02(16) . .
C2 C3 S1 116.15(16) . .
C5 C4 C3 118.53(19) . .
N1 C5 C4 124.16(19) . .
C17 N12 C13 116.68(18) . .
C17 N12 Cu 122.62(14) . .
C13 N12 Cu 120.32(14) . .
N12 C13 C14 123.71(19) . .
C13 C14 C15 119.32(19) . .
C16 C15 C14 117.2(2) . .
C16 C15 S11 118.03(17) . .
C14 C15 S11 124.75(17) . .
C17 C16 C15 119.8(2) . .
N12 C17 C16 123.2(2) . .
S11 C18 S11 116.24(19) . 2_556
C25 N21 C21 116.5(2) . .
C25 N21 Cu 121.96(15) . .
C21 N21 Cu 121.35(14) . .
C22 C23 C24 118.0(2) . .
C22 C23 S21 119.9(2) . .
C24 C23 S21 122.1(2) . .
C23 C24 C25 119.1(2) . .
C23 C22 C21 119.4(2) . .
N21 C21 C22 123.3(2) . .
N21 C25 C24 123.5(2) . .
S21 C26 S21 116.3(3) 2_656 .
C331 O3 Cu 118.37(12) . .
C32 C31 C36 119.47(17) . .
C32 C31 C311 121.01(16) . 4_556
C36 C31 C311 119.49(17) . 4_556
C33 C32 C31 120.76(17) . .
C32 C33 C34 119.62(17) . .
C32 C33 C331 120.13(17) . .
C34 C33 C331 120.22(17) . .
C33 C34 C35 120.18(18) . .
C34 C35 C36 119.81(17) . .
C34 C35 C351 118.59(18) . .
C36 C35 C351 121.59(18) . .
C31 C36 C35 120.15(17) . .
O2 C311 O1 125.50(18) . .
O2 C311 C31 120.64(17) . 4_546
O1 C311 C31 113.82(16) . 4_546
O6 C351 O5 123.9(2) . .
O6 C351 C35 122.9(2) . .
O5 C351 C35 113.20(18) . .
O4 C331 O3 125.34(18) . .
O4 C331 C33 120.43(18) . .
O3 C331 C33 114.18(17) . .
C311 O1 Cu 123.95(12) . .
C7 S2 C6 104.33(11) . .
C3 S1 C6 104.01(11) . .
S2 C6 S1 116.38(13) . .
C8 C7 C11 117.6(2) . .
C8 C7 S2 125.92(19) . .
C11 C7 S2 116.42(18) . .
C9 C8 C7 118.7(2) . .
N9 C9 C8 123.7(2) . .
N9 C10 C11 123.1(3) . .
C10 C11 C7 119.4(2) . .
C9 N9 C10 117.5(2) . .

loop_
_geom_bond_atom_site_label_1
_geom_bond_atom_site_label_2
_geom_bond_distance
_geom_bond_site_symmetry_2
Cu O3 1.9267(13) .
Cu O1 1.9321(13) .
Cu N12 2.0620(17) .
Cu N21 2.0784(18) .
Cu N1 2.2859(16) .
S11 C15 1.751(2) .
S11 C18 1.7980(19) .
S21 C23 1.777(2) .
S21 C26 1.804(3) .
N1 C5 1.335(3) .
N1 C1 1.341(2) .
C1 C2 1.376(3) .
C2 C3 1.394(3) .
C3 C4 1.391(3) .
C3 S1 1.756(2) .
C4 C5 1.384(3) .
N12 C17 1.339(3) .
N12 C13 1.342(3) .
C13 C14 1.371(3) .
C14 C15 1.388(3) .
C15 C16 1.387(3) .
C16 C17 1.373(3) .
C18 S11 1.7980(19) 2_556
N21 C25 1.336(3) .
N21 C21 1.341(3) .
C23 C22 1.375(3) .
C23 C24 1.375(4) .
C24 C25 1.381(3) .
C22 C21 1.375(3) .
C26 S21 1.804(3) 2_656
O3 C331 1.284(2) .
O4 C331 1.232(2) .
O5 C351 1.308(3) .
O6 C351 1.202(3) .
C31 C32 1.390(3) .
C31 C36 1.391(3) .
C31 C311 1.504(3) 4_556
C32 C33 1.388(3) .
C33 C34 1.388(3) .
C33 C331 1.505(3) .
C34 C35 1.393(3) .
C35 C36 1.394(3) .
C35 C351 1.496(3) .
C311 O2 1.236(2) .
C311 O1 1.283(2) .
C311 C31 1.504(3) 4_546
S2 C7 1.750(2) .
S2 C6 1.796(3) .
S1 C6 1.799(2) .
C7 C8 1.387(3) .
C7 C11 1.393(4) .
C8 C9 1.382(3) .
C9 N9 1.330(3) .
C10 N9 1.331(3) .
C10 C11 1.373(3) .
